data_7126069
loop_
_publ_author_name
'Matsuhashi, Chihiro'
'Ueno, Takuya'
'Uekusa, Hidehiro'
'Sato-Tomita, Ayana'
'Ichiyanagi, Kouhei'
'Maki, Shojiro'
'Hirano, Takashi'

_publ_section_title
;
 Isomeric difference in the crystalline-state chemiluminescence property
 of an adamantylideneadamantane 1,2-dioxetane with a phthalimide
 chromophore.
;
_journal_issue 23
_journal_name_full 'Chemical communications (Cambridge, England)'
_journal_page_first 3369
_journal_page_last 3372
_journal_paper_doi 10.1039/c9cc10012a
_journal_volume 56
_journal_year 2020
_chemical_formula_moiety 'C37 H36 F3 N O6'
_chemical_formula_sum 'C37 H36 F3 N O6'
_chemical_formula_weight 647.67
_chemical_name_common
'Syn-5-[2-(4-trifluoromethylphenyl)isoindoline-1,3-dionyl]methyl dispiro[tricyclo [3.3.1.13,7]decane-2,3'-[1,2]dioxetane-4',2''-tricyclo[3.3.1.13,7]decan]-5-carboxylate'
_chemical_name_systematic
'Syn-5-[2-(4-trifluoromethylphenyl)isoindoline-1,3-dionyl]methyl dispiro[tricyclo [3.3.1.13,7]decane-2,3'-[1,2]dioxetane-4',2''-tricyclo[3.3.1.13,7]decan]-5-carboxylate'
_chemical_properties_physical Heat-sensitive
_space_group_crystal_system triclinic
_space_group_IT_number 2
_space_group_name_Hall '-P 1'
_space_group_name_H-M_alt 'P -1'
_atom_sites_solution_hydrogens geom
_audit_creation_method SHELXL-2018/1
_audit_update_record
;
2020-02-12 deposited with the CCDC.	2020-02-25 downloaded from the CCDC.
;
_cell_angle_alpha 81.861(13)
_cell_angle_beta 81.721(11)
_cell_angle_gamma 71.02(2)
_cell_formula_units_Z 2
_cell_length_a 6.847(2)
_cell_length_b 9.989(3)
_cell_length_c 23.661(8)
_cell_measurement_reflns_used 9677
_cell_measurement_temperature 93(2)
_cell_measurement_theta_max 27.686
_cell_measurement_theta_min 3.164
_cell_volume 1506.6(8)
_computing_cell_refinement RAPID-AUTO
_computing_data_collection RAPID-AUTO
_computing_data_reduction RAPID-AUTO
_computing_structure_refinement 'SHELXL-2018/1 (Sheldrick, 2018)'
_computing_structure_solution 'SHELXT 2014/5 (Sheldrick, 2014)'
_diffrn_ambient_temperature 93(2)
_diffrn_detector_area_resol_mean 10.0
_diffrn_measured_fraction_theta_full 0.866
_diffrn_measured_fraction_theta_max 0.839
_diffrn_measurement_device_type 'RIGAKU R-AXIS RAPID'
_diffrn_measurement_method \w-scan
_diffrn_radiation_type MoK\a
_diffrn_radiation_wavelength 0.71075
_diffrn_reflns_av_R_equivalents 0.3365
_diffrn_reflns_av_unetI/netI 0.8840
_diffrn_reflns_Laue_measured_fraction_full 0.866
_diffrn_reflns_Laue_measured_fraction_max 0.839
_diffrn_reflns_limit_h_max 8
_diffrn_reflns_limit_h_min -8
_diffrn_reflns_limit_k_max 12
_diffrn_reflns_limit_k_min -12
_diffrn_reflns_limit_l_max 28
_diffrn_reflns_limit_l_min -30
_diffrn_reflns_number 9677
_diffrn_reflns_point_group_measured_fraction_full 0.866
_diffrn_reflns_point_group_measured_fraction_max 0.839
_diffrn_reflns_theta_full 25.242
_diffrn_reflns_theta_max 27.686
_diffrn_reflns_theta_min 3.164
_diffrn_source 'rotating anode x-ray'
_exptl_absorpt_coefficient_mu 0.108
_exptl_absorpt_correction_T_max 0.998
_exptl_absorpt_correction_T_min 0.001
_exptl_absorpt_correction_type multi-scan
_exptl_absorpt_process_details 'abscor T.Higashi RIGAKU'
_exptl_crystal_colour colorless
_exptl_crystal_density_diffrn 1.428
_exptl_crystal_description needle
_exptl_crystal_F_000 680
_exptl_crystal_preparation Luminescent
_exptl_crystal_recrystallization_method 'Re-crystallisation from solvent: Hexane / CH2Cl2'
_exptl_crystal_size_max 0.142
_exptl_crystal_size_mid 0.032
_exptl_crystal_size_min 0.020
_refine_diff_density_max 0.383
_refine_diff_density_min -0.312
_refine_diff_density_rms 0.086
_refine_ls_extinction_method none
_refine_ls_goodness_of_fit_ref 0.719
_refine_ls_hydrogen_treatment constr
_refine_ls_matrix_type full
_refine_ls_number_parameters 424
_refine_ls_number_reflns 5899
_refine_ls_number_restraints 270
_refine_ls_restrained_S_all 0.718
_refine_ls_R_factor_all 0.4605
_refine_ls_R_factor_gt 0.1103
_refine_ls_shift/su_max 0.000
_refine_ls_shift/su_mean 0.000
_refine_ls_structure_factor_coef Fsqd
_refine_ls_weighting_details 'w=1/[\s^2^(Fo^2^)+(0.1176P)^2^] where P=(Fo^2^+2Fc^2^)/3'
_refine_ls_weighting_scheme calc
_refine_ls_wR_factor_gt 0.2366
_refine_ls_wR_factor_ref 0.3699
_reflns_Friedel_coverage 0.000
_reflns_number_gt 791
_reflns_number_total 5899
_reflns_threshold_expression 'I > 2\s(I)'
_cod_data_source_file c9cc10012a2.cif
_cod_data_source_block shelx_a_pl
_cod_depositor_comments 'Adding full bibliography for 7126068--7126069.cif.'
_cod_database_code 7126069
_publcif_datablock.id {498dcac5-38a1-403f-8d5f-1dfb962f14cc}

_shelx_shelxl_version_number 2018/1
_shelx_space_group_comment
; 
The symmetry employed for this shelxl refinement is uniquely defined 
by the following loop, which should always be used as a source of 
symmetry information in preference to the above space-group names. 
They are only intended as comments. 
;
_shelx_estimated_absorpt_t_min 0.985
_shelx_estimated_absorpt_t_max 0.998
_publcif_funding_html
;
;

loop_
_space_group_symop_operation_xyz
'x, y, z'
'-x, -y, -z'

loop_
_atom_site_label
_atom_site_type_symbol
_atom_site_fract_x
_atom_site_fract_y
_atom_site_fract_z
_atom_site_U_iso_or_equiv
_atom_site_adp_type
_atom_site_occupancy
_atom_site_site_symmetry_order
_atom_site_calc_flag
_atom_site_refinement_flags_posn
_atom_site_refinement_flags_adp
_atom_site_refinement_flags_occupancy
_atom_site_disorder_assembly
_atom_site_disorder_group
F1 F 1.1301(15) 0.3292(14) 1.0308(4) 0.119(3) Uani 1 1 d . U . . .
F2 F 1.2564(18) 0.1144(16) 1.0396(4) 0.151(4) Uani 1 1 d . U . . .
F3 F 1.4376(14) 0.2400(14) 0.9985(3) 0.128(4) Uani 1 1 d . U . . .
O1 O 0.6191(13) 0.0802(11) 0.2624(3) 0.062(3) Uani 1 1 d . . . . .
O2 O 0.5164(14) 0.1092(12) 0.3217(3) 0.080(4) Uani 1 1 d . . . . .
O3 O 0.3662(15) 0.1715(15) 0.5185(4) 0.116(5) Uani 1 1 d . . . . .
O4 O 0.6723(13) 0.1708(11) 0.5310(3) 0.075(4) Uani 1 1 d . . . . .
O5 O 1.2444(12) 0.3074(11) 0.7324(3) 0.065(3) Uani 1 1 d . . . . .
O6 O 0.7542(12) 0.0937(11) 0.8165(3) 0.061(3) Uani 1 1 d . . . . .
N1 N 1.0123(14) 0.2031(13) 0.7890(4) 0.062(4) Uani 1 1 d . . . . .
C1 C 0.6020(19) 0.2340(18) 0.2492(5) 0.065(3) Uani 1 1 d . U . . .
C2 C 0.7881(18) 0.2526(17) 0.2087(5) 0.063(3) Uani 1 1 d . U . . .
H2 H 0.917531 0.208625 0.228263 0.076 Uiso 1 1 calc R U . . .
C3 C 0.7590(18) 0.4141(16) 0.1909(4) 0.061(3) Uani 1 1 d . U . . .
H3A H 0.746918 0.463422 0.225307 0.073 Uiso 1 1 calc R U . . .
H3B H 0.880168 0.425895 0.164744 0.073 Uiso 1 1 calc R U . . .
C4 C 0.5672(18) 0.4756(18) 0.1616(5) 0.070(3) Uani 1 1 d . U . . .
H4 H 0.545966 0.579512 0.150949 0.084 Uiso 1 1 calc R U . . .
C5 C 0.590(2) 0.4061(18) 0.1072(5) 0.072(3) Uani 1 1 d . U . . .
H5A H 0.714105 0.414913 0.081880 0.087 Uiso 1 1 calc R U . . .
H5B H 0.465979 0.451824 0.086020 0.087 Uiso 1 1 calc R U . . .
C6 C 0.610(2) 0.2498(18) 0.1258(5) 0.073(3) Uani 1 1 d . U . . .
H6 H 0.620532 0.200334 0.091047 0.088 Uiso 1 1 calc R U . . .
C7 C 0.8068(19) 0.1811(18) 0.1554(5) 0.072(3) Uani 1 1 d . U . . .
H7A H 0.826252 0.078352 0.165712 0.086 Uiso 1 1 calc R U . . .
H7B H 0.928710 0.191291 0.129191 0.086 Uiso 1 1 calc R U . . .
C8 C 0.4223(17) 0.2344(17) 0.1671(5) 0.070(3) Uani 1 1 d . U . . .
H8A H 0.293764 0.279990 0.148105 0.084 Uiso 1 1 calc R U . . .
H8B H 0.436334 0.132288 0.177065 0.084 Uiso 1 1 calc R U . . .
C9 C 0.407(2) 0.3006(19) 0.2194(5) 0.073(3) Uani 1 1 d . U . . .
H9 H 0.284972 0.288927 0.245814 0.088 Uiso 1 1 calc R U . . .
C10 C 0.3786(19) 0.4585(18) 0.2031(5) 0.075(3) Uani 1 1 d . U . . .
H10A H 0.367054 0.505856 0.238007 0.090 Uiso 1 1 calc R U . . .
H10B H 0.249384 0.503720 0.184347 0.090 Uiso 1 1 calc R U . . .
C11 C 0.5845(19) 0.2381(18) 0.3142(5) 0.059(3) Uani 1 1 d . U . . .
C12 C 0.7822(19) 0.1940(16) 0.3433(4) 0.064(3) Uani 1 1 d . U . . .
H12 H 0.891688 0.117329 0.323313 0.077 Uiso 1 1 calc R U . . .
C13 C 0.8584(19) 0.3259(17) 0.3419(5) 0.065(3) Uani 1 1 d . U . . .
H13A H 0.989311 0.297598 0.360047 0.078 Uiso 1 1 calc R U . . .
H13B H 0.885171 0.364335 0.301643 0.078 Uiso 1 1 calc R U . . .
C14 C 0.695(2) 0.4368(18) 0.3736(5) 0.066(3) Uani 1 1 d . U . . .
H14 H 0.745457 0.520151 0.373441 0.079 Uiso 1 1 calc R U . . .
C15 C 0.651(2) 0.3791(17) 0.4360(4) 0.070(3) Uani 1 1 d . U . . .
H15A H 0.779471 0.349940 0.455180 0.084 Uiso 1 1 calc R U . . .
H15B H 0.545878 0.455263 0.456634 0.084 Uiso 1 1 calc R U . . .
C16 C 0.572(2) 0.2540(18) 0.4392(5) 0.066(3) Uani 1 1 d . U . . .
C17 C 0.3726(19) 0.3030(17) 0.4079(4) 0.072(3) Uani 1 1 d . U . . .
H17A H 0.315416 0.223042 0.409816 0.086 Uiso 1 1 calc R U . . .
H17B H 0.266161 0.381549 0.426749 0.086 Uiso 1 1 calc R U . . .
C18 C 0.424(2) 0.3520(17) 0.3468(5) 0.065(3) Uani 1 1 d . U . . .
H18 H 0.294223 0.383189 0.327306 0.078 Uiso 1 1 calc R U . . .
C19 C 0.506(2) 0.4839(17) 0.3434(5) 0.069(3) Uani 1 1 d . U . . .
H19A H 0.537973 0.517717 0.302853 0.082 Uiso 1 1 calc R U . . .
H19B H 0.398369 0.562740 0.361918 0.082 Uiso 1 1 calc R U . . .
C20 C 0.736(2) 0.1404(18) 0.4051(4) 0.067(3) Uani 1 1 d . U . . .
H20A H 0.865606 0.107803 0.423894 0.080 Uiso 1 1 calc R U . . .
H20B H 0.685710 0.057518 0.406099 0.080 Uiso 1 1 calc R U . . .
C21 C 0.518(2) 0.2057(19) 0.4997(5) 0.073(4) Uani 1 1 d . U . . .
C22 C 0.6499(18) 0.1064(16) 0.5868(4) 0.059(3) Uani 1 1 d . U . . .
H22A H 0.702138 0.001611 0.586657 0.071 Uiso 1 1 calc R U . . .
H22B H 0.501149 0.133606 0.601754 0.071 Uiso 1 1 calc R U . . .
C23 C 0.7690(18) 0.1519(17) 0.6248(5) 0.056(3) Uani 1 1 d . U . . .
C24 C 0.9265(18) 0.2137(16) 0.6009(5) 0.059(3) Uani 1 1 d . U . . .
H24 H 0.948238 0.232157 0.560333 0.071 Uiso 1 1 calc R U . . .
C25 C 1.0464(18) 0.2470(16) 0.6339(5) 0.058(3) Uani 1 1 d . U . . .
H25 H 1.152795 0.286649 0.617273 0.069 Uiso 1 1 calc R U . . .
C26 C 1.0090(17) 0.2219(15) 0.6908(5) 0.051(3) Uani 1 1 d . U . . .
C27 C 0.8597(18) 0.1594(16) 0.7160(5) 0.054(3) Uani 1 1 d . U . . .
C28 C 0.7435(17) 0.1220(16) 0.6830(5) 0.055(3) Uani 1 1 d . U . . .
H28 H 0.645432 0.075473 0.700165 0.066 Uiso 1 1 calc R U . . .
C29 C 0.8591(18) 0.1458(17) 0.7798(5) 0.061(3) Uani 1 1 d . U . . .
C30 C 1.1060(19) 0.2549(16) 0.7359(5) 0.059(3) Uani 1 1 d . U . . .
C31 C 1.0692(18) 0.2036(16) 0.8438(5) 0.058(3) Uani 1 1 d . U . . .
C32 C 0.9184(19) 0.2505(17) 0.8904(5) 0.066(3) Uani 1 1 d . U . . .
H32 H 0.774677 0.279700 0.885608 0.080 Uiso 1 1 calc R U . . .
C33 C 0.9809(19) 0.2535(18) 0.9423(5) 0.072(3) Uani 1 1 d . U . . .
H33 H 0.882034 0.282292 0.974282 0.086 Uiso 1 1 calc R U . . .
C34 C 1.189(2) 0.2141(18) 0.9472(5) 0.068(3) Uani 1 1 d . U . . .
C35 C 1.3361(19) 0.1658(16) 0.9019(5) 0.063(3) Uani 1 1 d . U . . .
H35 H 1.479383 0.133693 0.907384 0.076 Uiso 1 1 calc R U . . .
C36 C 1.2781(17) 0.1639(15) 0.8501(5) 0.061(3) Uani 1 1 d . U . . .
H36 H 1.379188 0.135757 0.818434 0.073 Uiso 1 1 calc R U . . .
C37 C 1.265(2) 0.217(2) 1.0028(6) 0.078(4) Uani 1 1 d . U . . .

loop_
_atom_site_aniso_label
_atom_site_aniso_U_11
_atom_site_aniso_U_22
_atom_site_aniso_U_33
_atom_site_aniso_U_23
_atom_site_aniso_U_13
_atom_site_aniso_U_12
F1 0.108(6) 0.133(9) 0.106(5) -0.030(6) -0.032(5) -0.005(6)
F2 0.182(8) 0.135(9) 0.096(5) 0.015(6) -0.034(5) 0.002(7)
F3 0.080(5) 0.182(10) 0.118(5) -0.051(6) -0.014(4) -0.020(6)
O1 0.073(6) 0.040(8) 0.069(5) 0.001(5) -0.010(4) -0.016(6)
O2 0.082(7) 0.088(11) 0.068(5) 0.012(6) -0.008(5) -0.031(8)
O3 0.070(7) 0.180(17) 0.096(7) 0.025(8) -0.011(5) -0.052(10)
O4 0.073(6) 0.084(10) 0.078(5) 0.015(6) -0.029(5) -0.037(7)
O5 0.054(5) 0.056(9) 0.084(5) -0.007(5) 0.008(4) -0.022(6)
O6 0.044(5) 0.045(8) 0.077(5) -0.006(5) 0.006(4) 0.004(6)
N1 0.038(6) 0.063(12) 0.074(6) -0.001(6) -0.014(5) 0.002(7)
C1 0.048(5) 0.067(6) 0.070(5) 0.006(5) -0.010(4) -0.009(5)
C2 0.045(4) 0.065(6) 0.071(5) 0.003(5) -0.018(4) -0.006(5)
C3 0.048(5) 0.068(7) 0.064(5) -0.007(5) -0.017(4) -0.008(5)
C4 0.056(5) 0.073(7) 0.074(5) 0.002(5) -0.014(4) -0.011(5)
C5 0.058(5) 0.075(7) 0.076(6) -0.003(6) -0.009(5) -0.010(6)
C6 0.059(5) 0.067(7) 0.080(5) 0.000(5) -0.010(5) -0.004(5)
C7 0.058(5) 0.058(7) 0.088(6) -0.002(6) -0.014(5) -0.003(6)
C8 0.047(5) 0.072(7) 0.083(6) 0.004(6) -0.014(5) -0.010(5)
C9 0.057(5) 0.074(7) 0.073(5) 0.006(5) -0.009(5) -0.003(5)
C10 0.055(5) 0.082(8) 0.076(6) 0.000(6) -0.009(5) -0.006(6)
C11 0.050(5) 0.057(6) 0.070(5) -0.001(5) -0.013(4) -0.018(5)
C12 0.057(5) 0.062(6) 0.069(5) -0.002(5) -0.017(4) -0.012(5)
C13 0.053(5) 0.068(7) 0.075(6) -0.003(5) -0.010(5) -0.019(5)
C14 0.072(5) 0.063(7) 0.067(5) -0.010(5) -0.001(4) -0.030(5)
C15 0.081(6) 0.061(7) 0.066(5) -0.008(5) 0.010(5) -0.028(6)
C16 0.062(5) 0.070(6) 0.068(5) -0.005(5) -0.005(4) -0.025(5)
C17 0.065(6) 0.070(7) 0.073(5) -0.005(5) -0.015(5) -0.009(6)
C18 0.061(5) 0.065(7) 0.066(5) -0.005(5) 0.002(4) -0.018(5)
C19 0.071(6) 0.064(7) 0.067(5) -0.010(5) 0.006(5) -0.020(6)
C20 0.060(5) 0.071(7) 0.074(6) -0.004(5) -0.011(5) -0.025(5)
C21 0.063(7) 0.077(9) 0.076(7) -0.005(7) -0.001(6) -0.022(7)
C22 0.056(6) 0.039(8) 0.071(6) 0.002(6) -0.008(5) -0.002(6)
C23 0.046(5) 0.042(7) 0.069(5) 0.002(5) -0.003(4) -0.001(5)
C24 0.047(5) 0.048(7) 0.064(5) 0.005(5) -0.006(5) 0.006(6)
C25 0.054(5) 0.041(7) 0.072(6) -0.005(5) -0.014(5) -0.003(5)
C26 0.039(5) 0.035(6) 0.072(5) 0.001(5) -0.012(4) -0.003(5)
C27 0.037(4) 0.046(7) 0.069(5) -0.008(5) -0.012(4) 0.005(5)
C28 0.037(5) 0.041(7) 0.078(5) -0.005(5) -0.010(5) 0.001(5)
C29 0.039(6) 0.055(9) 0.079(7) -0.012(6) -0.013(6) 0.005(7)
C30 0.049(7) 0.035(9) 0.073(7) 0.006(6) 0.003(6) 0.004(7)
C31 0.041(5) 0.044(7) 0.081(6) 0.002(6) -0.008(5) -0.004(5)
C32 0.043(5) 0.056(8) 0.082(6) -0.001(6) -0.009(5) 0.007(6)
C33 0.053(6) 0.066(8) 0.075(6) -0.004(6) -0.009(5) 0.010(6)
C34 0.053(5) 0.068(7) 0.076(5) -0.018(5) -0.008(5) -0.004(6)
C35 0.045(5) 0.054(8) 0.082(6) -0.005(6) -0.007(5) -0.004(6)
C36 0.037(5) 0.047(7) 0.084(6) 0.004(6) -0.010(5) 0.002(5)
C37 0.063(7) 0.070(10) 0.089(8) -0.025(8) 0.004(7) -0.005(8)

loop_
_atom_type_symbol
_atom_type_description
_atom_type_scat_dispersion_real
_atom_type_scat_dispersion_imag
_atom_type_scat_source
C C 0.0033 0.0016 'International Tables Vol C Tables 4.2.6.8 and 6.1.1.4'
H H 0.0000 0.0000 'International Tables Vol C Tables 4.2.6.8 and 6.1.1.4'
F F 0.0171 0.0103 'International Tables Vol C Tables 4.2.6.8 and 6.1.1.4'
N N 0.0061 0.0033 'International Tables Vol C Tables 4.2.6.8 and 6.1.1.4'
O O 0.0106 0.0060 'International Tables Vol C Tables 4.2.6.8 and 6.1.1.4'

loop_
_geom_angle_atom_site_label_1
_geom_angle_atom_site_label_2
_geom_angle_atom_site_label_3
_geom_angle
_geom_angle_site_symmetry_1
_geom_angle_site_symmetry_3
_geom_angle_publ_flag
C21 O4 C22 119.3(9) . . ?
C11 O2 O1 87.6(7) . . ?
C1 O1 O2 89.3(9) . . ?
C29 N1 C31 123.2(8) . . ?
C29 N1 C30 111.5(9) . . ?
C31 N1 C30 125.3(8) . . ?
F2 C37 F3 112.2(16) . . ?
F2 C37 F1 100.4(13) . . ?
F3 C37 F1 103.5(14) . . ?
F2 C37 C34 114.5(14) . . ?
F3 C37 C34 114.9(11) . . ?
F1 C37 C34 109.6(14) . . ?
C33 C34 C35 121.8(12) . . ?
C33 C34 C37 120.6(13) . . ?
C35 C34 C37 117.6(11) . . ?
C32 C33 C34 118.6(12) . . ?
C32 C33 H33 120.7 . . ?
C34 C33 H33 120.7 . . ?
C33 C32 C31 119.5(11) . . ?
C33 C32 H32 120.2 . . ?
C31 C32 H32 120.2 . . ?
C36 C31 N1 117.6(11) . . ?
C36 C31 C32 120.7(11) . . ?
N1 C31 C32 121.6(10) . . ?
C35 C36 C31 118.7(12) . . ?
C35 C36 H36 120.6 . . ?
C31 C36 H36 120.6 . . ?
C36 C35 C34 120.6(11) . . ?
C36 C35 H35 119.7 . . ?
C34 C35 H35 119.7 . . ?
O6 C29 N1 126.3(10) . . ?
O6 C29 C27 128.6(10) . . ?
N1 C29 C27 105.1(9) . . ?
C28 C27 C26 120.4(10) . . ?
C28 C27 C29 130.8(10) . . ?
C26 C27 C29 108.8(9) . . ?
C25 C26 C27 122.5(10) . . ?
C25 C26 C30 128.5(10) . . ?
C27 C26 C30 109.0(9) . . ?
O5 C30 N1 124.1(10) . . ?
O5 C30 C26 130.2(10) . . ?
N1 C30 C26 105.6(9) . . ?
C27 C28 C23 119.2(10) . . ?
C27 C28 H28 120.4 . . ?
C23 C28 H28 120.4 . . ?
C28 C23 C24 118.3(10) . . ?
C28 C23 C22 120.7(9) . . ?
C24 C23 C22 120.7(9) . . ?
C25 C24 C23 122.2(10) . . ?
C25 C24 H24 118.9 . . ?
C23 C24 H24 118.9 . . ?
C26 C25 C24 117.3(10) . . ?
C26 C25 H25 121.4 . . ?
C24 C25 H25 121.4 . . ?
O4 C22 C23 110.0(9) . . ?
O4 C22 H22A 109.7 . . ?
C23 C22 H22A 109.7 . . ?
O4 C22 H22B 109.7 . . ?
C23 C22 H22B 109.7 . . ?
H22A C22 H22B 108.2 . . ?
O3 C21 O4 118.5(11) . . ?
O3 C21 C16 126.1(11) . . ?
O4 C21 C16 113.8(11) . . ?
C21 C16 C15 110.3(11) . . ?
C21 C16 C20 115.0(13) . . ?
C15 C16 C20 107.6(10) . . ?
C21 C16 C17 108.7(10) . . ?
C15 C16 C17 107.9(12) . . ?
C20 C16 C17 107.1(10) . . ?
C16 C15 C14 111.3(10) . . ?
C16 C15 H15A 109.4 . . ?
C14 C15 H15A 109.4 . . ?
C16 C15 H15B 109.4 . . ?
C14 C15 H15B 109.4 . . ?
H15A C15 H15B 108.0 . . ?
C19 C14 C13 108.7(11) . . ?
C19 C14 C15 111.4(10) . . ?
C13 C14 C15 110.7(13) . . ?
C19 C14 H14 108.7 . . ?
C13 C14 H14 108.7 . . ?
C15 C14 H14 108.7 . . ?
C14 C13 C12 108.9(10) . . ?
C14 C13 H13A 109.9 . . ?
C12 C13 H13A 109.9 . . ?
C14 C13 H13B 109.9 . . ?
C12 C13 H13B 109.9 . . ?
H13A C13 H13B 108.3 . . ?
C20 C12 C11 108.7(9) . . ?
C20 C12 C13 108.9(10) . . ?
C11 C12 C13 109.3(11) . . ?
C20 C12 H12 110.0 . . ?
C11 C12 H12 110.0 . . ?
C13 C12 H12 110.0 . . ?
C12 C20 C16 113.0(13) . . ?
C12 C20 H20A 109.0 . . ?
C16 C20 H20A 109.0 . . ?
C12 C20 H20B 109.0 . . ?
C16 C20 H20B 109.0 . . ?
H20A C20 H20B 107.8 . . ?
C14 C19 C18 107.4(12) . . ?
C14 C19 H19A 110.2 . . ?
C18 C19 H19A 110.2 . . ?
C14 C19 H19B 110.2 . . ?
C18 C19 H19B 110.2 . . ?
H19A C19 H19B 108.5 . . ?
C18 C17 C16 109.2(10) . . ?
C18 C17 H17A 109.8 . . ?
C16 C17 H17A 109.8 . . ?
C18 C17 H17B 109.8 . . ?
C16 C17 H17B 109.8 . . ?
H17A C17 H17B 108.3 . . ?
C17 C18 C11 113.6(13) . . ?
C17 C18 C19 110.0(11) . . ?
C11 C18 C19 108.8(9) . . ?
C17 C18 H18 108.1 . . ?
C11 C18 H18 108.1 . . ?
C19 C18 H18 108.1 . . ?
O2 C11 C18 108.7(9) . . ?
O2 C11 C12 105.2(11) . . ?
C18 C11 C12 107.6(11) . . ?
O2 C11 C1 88.3(9) . . ?
C18 C11 C1 124.2(11) . . ?
C12 C11 C1 118.6(11) . . ?
O1 C1 C9 105.3(9) . . ?
O1 C1 C2 110.8(13) . . ?
C9 C1 C2 109.2(9) . . ?
O1 C1 C11 86.2(8) . . ?
C9 C1 C11 118.0(12) . . ?
C2 C1 C11 123.1(8) . . ?
C7 C2 C1 109.4(9) . . ?
C7 C2 C3 108.6(9) . . ?
C1 C2 C3 110.2(13) . . ?
C7 C2 H2 109.5 . . ?
C1 C2 H2 109.5 . . ?
C3 C2 H2 109.5 . . ?
C4 C3 C2 108.1(9) . . ?
C4 C3 H3A 110.1 . . ?
C2 C3 H3A 110.1 . . ?
C4 C3 H3B 110.1 . . ?
C2 C3 H3B 110.1 . . ?
H3A C3 H3B 108.4 . . ?
C3 C4 C5 110.3(13) . . ?
C3 C4 C10 109.6(9) . . ?
C5 C4 C10 111.7(10) . . ?
C3 C4 H4 108.4 . . ?
C5 C4 H4 108.4 . . ?
C10 C4 H4 108.4 . . ?
C9 C10 C4 109.1(14) . . ?
C9 C10 H10A 109.9 . . ?
C4 C10 H10A 109.9 . . ?
C9 C10 H10B 109.9 . . ?
C4 C10 H10B 109.9 . . ?
H10A C10 H10B 108.3 . . ?
C8 C9 C1 110.8(14) . . ?
C8 C9 C10 108.5(10) . . ?
C1 C9 C10 109.2(10) . . ?
C8 C9 H9 109.5 . . ?
C1 C9 H9 109.5 . . ?
C10 C9 H9 109.5 . . ?
C2 C7 C6 109.0(14) . . ?
C2 C7 H7A 109.9 . . ?
C6 C7 H7A 109.9 . . ?
C2 C7 H7B 109.9 . . ?
C6 C7 H7B 109.9 . . ?
H7A C7 H7B 108.3 . . ?
C9 C8 C6 110.6(10) . . ?
C9 C8 H8A 109.5 . . ?
C6 C8 H8A 109.5 . . ?
C9 C8 H8B 109.5 . . ?
C6 C8 H8B 109.5 . . ?
H8A C8 H8B 108.1 . . ?
C7 C6 C5 109.1(10) . . ?
C7 C6 C8 109.3(9) . . ?
C5 C6 C8 111.1(14) . . ?
C7 C6 H6 109.1 . . ?
C5 C6 H6 109.1 . . ?
C8 C6 H6 109.1 . . ?
C4 C5 C6 106.4(10) . . ?
C4 C5 H5A 110.4 . . ?
C6 C5 H5A 110.4 . . ?
C4 C5 H5B 110.4 . . ?
C6 C5 H5B 110.4 . . ?
H5A C5 H5B 108.6 . . ?

loop_
_geom_bond_atom_site_label_1
_geom_bond_atom_site_label_2
_geom_bond_distance
_geom_bond_site_symmetry_2
_geom_bond_publ_flag
F1 C37 1.38(2) . ?
F2 C37 1.256(18) . ?
F3 C37 1.265(13) . ?
O6 C29 1.215(11) . ?
O5 C30 1.212(11) . ?
O4 C21 1.302(13) . ?
O4 C22 1.395(11) . ?
O3 C21 1.206(11) . ?
O2 C11 1.487(15) . ?
O2 O1 1.498(11) . ?
O1 C1 1.493(18) . ?
N1 C29 1.402(12) . ?
N1 C31 1.409(13) . ?
N1 C30 1.434(12) . ?
C37 C34 1.491(16) . ?
C34 C33 1.366(16) . ?
C34 C35 1.385(18) . ?
C33 C32 1.363(14) . ?
C33 H33 0.9500 . ?
C32 C31 1.416(18) . ?
C32 H32 0.9500 . ?
C31 C36 1.379(14) . ?
C36 C35 1.346(13) . ?
C36 H36 0.9500 . ?
C35 H35 0.9500 . ?
C29 C27 1.495(15) . ?
C27 C28 1.356(13) . ?
C27 C26 1.387(13) . ?
C26 C25 1.338(13) . ?
C26 C30 1.461(15) . ?
C28 C23 1.364(13) . ?
C28 H28 0.9500 . ?
C23 C24 1.423(13) . ?
C23 C22 1.500(14) . ?
C24 C25 1.353(14) . ?
C24 H24 0.9500 . ?
C25 H25 0.9500 . ?
C22 H22A 0.9900 . ?
C22 H22B 0.9900 . ?
C21 C16 1.477(15) . ?
C16 C15 1.502(17) . ?
C16 C20 1.54(2) . ?
C16 C17 1.552(15) . ?
C15 C14 1.532(13) . ?
C15 H15A 0.9900 . ?
C15 H15B 0.9900 . ?
C14 C19 1.479(15) . ?
C14 C13 1.49(2) . ?
C14 H14 1.0000 . ?
C13 C12 1.562(17) . ?
C13 H13A 0.9900 . ?
C13 H13B 0.9900 . ?
C12 C20 1.509(14) . ?
C12 C11 1.515(15) . ?
C12 H12 1.0000 . ?
C20 H20A 0.9900 . ?
C20 H20B 0.9900 . ?
C19 C18 1.576(17) . ?
C19 H19A 0.9900 . ?
C19 H19B 0.9900 . ?
C17 C18 1.490(13) . ?
C17 H17A 0.9900 . ?
C17 H17B 0.9900 . ?
C18 C11 1.51(2) . ?
C18 H18 1.0000 . ?
C11 C1 1.531(15) . ?
C1 C9 1.509(16) . ?
C1 C2 1.526(14) . ?
C2 C7 1.505(18) . ?
C2 C3 1.56(2) . ?
C2 H2 1.0000 . ?
C3 C4 1.483(15) . ?
C3 H3A 0.9900 . ?
C3 H3B 0.9900 . ?
C4 C5 1.513(18) . ?
C4 C10 1.546(14) . ?
C4 H4 1.0000 . ?
C10 C9 1.52(2) . ?
C10 H10A 0.9900 . ?
C10 H10B 0.9900 . ?
C9 C8 1.458(18) . ?
C9 H9 1.0000 . ?
C7 C6 1.518(16) . ?
C7 H7A 0.9900 . ?
C7 H7B 0.9900 . ?
C8 C6 1.537(14) . ?
C8 H8A 0.9900 . ?
C8 H8B 0.9900 . ?
C6 C5 1.53(2) . ?
C6 H6 1.0000 . ?
C5 H5A 0.9900 . ?
C5 H5B 0.9900 . ?

loop_
_geom_hbond_atom_site_label_D
_geom_hbond_atom_site_label_H
_geom_hbond_atom_site_label_A
_geom_hbond_distance_DH
_geom_hbond_distance_HA
_geom_hbond_distance_DA
_geom_hbond_angle_DHA
_geom_hbond_site_symmetry_A
_geom_hbond_publ_flag
C36 H36 O6 0.95 2.46 3.110(13) 125.8 1_655 yes

loop_
_geom_torsion_atom_site_label_1
_geom_torsion_atom_site_label_2
_geom_torsion_atom_site_label_3
_geom_torsion_atom_site_label_4
_geom_torsion
_geom_torsion_site_symmetry_1
_geom_torsion_site_symmetry_2
_geom_torsion_site_symmetry_3
_geom_torsion_site_symmetry_4
_geom_torsion_publ_flag
C11 O2 O1 C1 -22.3(7) . . . . ?
F2 C37 C34 C33 77(2) . . . . ?
F3 C37 C34 C33 -150.6(18) . . . . ?
F1 C37 C34 C33 -35(2) . . . . ?
F2 C37 C34 C35 -100.5(18) . . . . ?
F3 C37 C34 C35 32(2) . . . . ?
F1 C37 C34 C35 147.6(14) . . . . ?
C35 C34 C33 C32 -3(2) . . . . ?
C37 C34 C33 C32 179.4(14) . . . . ?
C34 C33 C32 C31 2(2) . . . . ?
C29 N1 C31 C36 135.0(14) . . . . ?
C30 N1 C31 C36 -42.6(19) . . . . ?
C29 N1 C31 C32 -48.5(19) . . . . ?
C30 N1 C31 C32 134.0(13) . . . . ?
C33 C32 C31 C36 -1(2) . . . . ?
C33 C32 C31 N1 -177.9(12) . . . . ?
N1 C31 C36 C35 178.9(11) . . . . ?
C32 C31 C36 C35 2(2) . . . . ?
C31 C36 C35 C34 -3(2) . . . . ?
C33 C34 C35 C36 4(2) . . . . ?
C37 C34 C35 C36 -178.3(13) . . . . ?
C31 N1 C29 O6 2(2) . . . . ?
C30 N1 C29 O6 179.8(13) . . . . ?
C31 N1 C29 C27 -176.5(13) . . . . ?
C30 N1 C29 C27 1.4(15) . . . . ?
O6 C29 C27 C28 2(3) . . . . ?
N1 C29 C27 C28 -179.8(15) . . . . ?
O6 C29 C27 C26 -178.2(14) . . . . ?
N1 C29 C27 C26 0.1(15) . . . . ?
C28 C27 C26 C25 -1(2) . . . . ?
C29 C27 C26 C25 179.6(14) . . . . ?
C28 C27 C26 C30 178.3(13) . . . . ?
C29 C27 C26 C30 -1.6(15) . . . . ?
C29 N1 C30 O5 -178.9(13) . . . . ?
C31 N1 C30 O5 -1(2) . . . . ?
C29 N1 C30 C26 -2.3(15) . . . . ?
C31 N1 C30 C26 175.5(13) . . . . ?
C25 C26 C30 O5 -3(2) . . . . ?
C27 C26 C30 O5 178.7(15) . . . . ?
C25 C26 C30 N1 -178.9(14) . . . . ?
C27 C26 C30 N1 2.4(14) . . . . ?
C26 C27 C28 C23 -3(2) . . . . ?
C29 C27 C28 C23 177.2(16) . . . . ?
C27 C28 C23 C24 4(2) . . . . ?
C27 C28 C23 C22 177.3(14) . . . . ?
C28 C23 C24 C25 -2(2) . . . . ?
C22 C23 C24 C25 -175.4(15) . . . . ?
C27 C26 C25 C24 2(2) . . . . ?
C30 C26 C25 C24 -176.2(15) . . . . ?
C23 C24 C25 C26 -1(2) . . . . ?
C21 O4 C22 C23 -146.3(14) . . . . ?
C28 C23 C22 O4 169.1(14) . . . . ?
C24 C23 C22 O4 -17.6(17) . . . . ?
C22 O4 C21 O3 -5(2) . . . . ?
C22 O4 C21 C16 -171.8(13) . . . . ?
O3 C21 C16 C15 137.1(17) . . . . ?
O4 C21 C16 C15 -57.7(19) . . . . ?
O3 C21 C16 C20 -100.9(18) . . . . ?
O4 C21 C16 C20 64.3(17) . . . . ?
O3 C21 C16 C17 19(2) . . . . ?
O4 C21 C16 C17 -175.7(14) . . . . ?
C21 C16 C15 C14 -176.5(12) . . . . ?
C20 C16 C15 C14 57.2(14) . . . . ?
C17 C16 C15 C14 -58.0(16) . . . . ?
C16 C15 C14 C19 59.9(18) . . . . ?
C16 C15 C14 C13 -61.2(14) . . . . ?
C19 C14 C13 C12 -63.3(12) . . . . ?
C15 C14 C13 C12 59.4(11) . . . . ?
C14 C13 C12 C20 -57.7(13) . . . . ?
C14 C13 C12 C11 60.9(13) . . . . ?
C11 C12 C20 C16 -61.0(15) . . . . ?
C13 C12 C20 C16 58.0(13) . . . . ?
C21 C16 C20 C12 178.9(9) . . . . ?
C15 C16 C20 C12 -57.7(12) . . . . ?
C17 C16 C20 C12 58.0(13) . . . . ?
C13 C14 C19 C18 64.3(12) . . . . ?
C15 C14 C19 C18 -58.0(16) . . . . ?
C21 C16 C17 C18 -180.0(13) . . . . ?
C15 C16 C17 C18 60.4(16) . . . . ?
C20 C16 C17 C18 -55.2(15) . . . . ?
C16 C17 C18 C11 60.1(15) . . . . ?
C16 C17 C18 C19 -62.1(16) . . . . ?
C14 C19 C18 C17 60.8(15) . . . . ?
C14 C19 C18 C11 -64.2(12) . . . . ?
O1 O2 C11 C18 147.5(9) . . . . ?
O1 O2 C11 C12 -97.5(10) . . . . ?
O1 O2 C11 C1 21.8(8) . . . . ?
C17 C18 C11 O2 52.2(12) . . . . ?
C19 C18 C11 O2 175.1(7) . . . . ?
C17 C18 C11 C12 -61.2(13) . . . . ?
C19 C18 C11 C12 61.7(12) . . . . ?
C17 C18 C11 C1 153.4(9) . . . . ?
C19 C18 C11 C1 -83.7(12) . . . . ?
C20 C12 C11 O2 -57.1(15) . . . . ?
C13 C12 C11 O2 -175.8(10) . . . . ?
C20 C12 C11 C18 58.6(15) . . . . ?
C13 C12 C11 C18 -60.0(13) . . . . ?
C20 C12 C11 C1 -153.7(12) . . . . ?
C13 C12 C11 C1 87.6(15) . . . . ?
O2 O1 C1 C9 -96.3(9) . . . . ?
O2 O1 C1 C2 145.7(8) . . . . ?
O2 O1 C1 C11 21.7(7) . . . . ?
O2 C11 C1 O1 -21.9(8) . . . . ?
C18 C11 C1 O1 -133.5(11) . . . . ?
C12 C11 C1 O1 84.5(13) . . . . ?
O2 C11 C1 C9 83.5(13) . . . . ?
C18 C11 C1 C9 -28.2(17) . . . . ?
C12 C11 C1 C9 -170.1(13) . . . . ?
O2 C11 C1 C2 -134.2(14) . . . . ?
C18 C11 C1 C2 114.1(15) . . . . ?
C12 C11 C1 C2 -28(2) . . . . ?
O1 C1 C2 C7 55.6(12) . . . . ?
C9 C1 C2 C7 -60.0(17) . . . . ?
C11 C1 C2 C7 154.9(14) . . . . ?
O1 C1 C2 C3 175.0(8) . . . . ?
C9 C1 C2 C3 59.4(14) . . . . ?
C11 C1 C2 C3 -85.7(15) . . . . ?
C7 C2 C3 C4 60.0(13) . . . . ?
C1 C2 C3 C4 -59.9(12) . . . . ?
C2 C3 C4 C5 -62.8(13) . . . . ?
C2 C3 C4 C10 60.5(15) . . . . ?
C3 C4 C10 C9 -62.3(15) . . . . ?
C5 C4 C10 C9 60.2(14) . . . . ?
O1 C1 C9 C8 -59.6(12) . . . . ?
C2 C1 C9 C8 59.4(15) . . . . ?
C11 C1 C9 C8 -153.5(11) . . . . ?
O1 C1 C9 C10 -179.0(11) . . . . ?
C2 C1 C9 C10 -60.0(16) . . . . ?
C11 C1 C9 C10 87.2(14) . . . . ?
C4 C10 C9 C8 -59.9(12) . . . . ?
C4 C10 C9 C1 60.9(13) . . . . ?
C1 C2 C7 C6 60.5(14) . . . . ?
C3 C2 C7 C6 -59.9(12) . . . . ?
C1 C9 C8 C6 -58.8(15) . . . . ?
C10 C9 C8 C6 61.1(15) . . . . ?
C2 C7 C6 C5 62.7(13) . . . . ?
C2 C7 C6 C8 -59.0(15) . . . . ?
C9 C8 C6 C7 58.6(17) . . . . ?
C9 C8 C6 C5 -61.9(14) . . . . ?
C3 C4 C5 C6 64.3(12) . . . . ?
C10 C4 C5 C6 -57.8(15) . . . . ?
C7 C6 C5 C4 -62.9(14) . . . . ?
C8 C6 C5 C4 57.7(12) . . . . ?

loop_
_publcif_info_exptl_table_extra_item
sin_theta_over_lambda_max

loop_
_publcif_info_exptl_table_header_item
?
